data_2210061
loop_
_publ_author_name
'Naveen, S.'
'Anil Kumar, K.'
'Channe Gowda, D.'
'Sridhar, M. A.'
'Shashidhara Prasad, J.'

_publ_section_title
;
 <i>N</i>-(2-Nitrobenzylidene)aniline
;
_journal_coeditor_code AT2080
_journal_issue 9
_journal_name_full 'Acta Crystallographica Section E'
_journal_page_first o3790
_journal_page_last o3791
_journal_paper_doi 10.1107/S1600536806031102
_journal_volume 62
_journal_year 2006
_chemical_formula_iupac 'C13 H10 N2 O2'
_chemical_formula_moiety 'C13 H10 N2 O2'
_chemical_formula_sum 'C13 H10 N2 O2'
_chemical_formula_weight 226.23
_chemical_name_systematic
;
N-(2-Nitrobenzylidene)aniline
;
_space_group_IT_number 14
_symmetry_cell_setting monoclinic
_symmetry_space_group_name_Hall '-P 2ybc'
_symmetry_space_group_name_H-M 'P 1 21/c 1'
_atom_sites_solution_hydrogens geom
_atom_sites_solution_primary direct
_atom_sites_solution_secondary difmap
_audit_creation_method SHELXL97
_cell_angle_alpha 90
_cell_angle_beta 94.064(3)
_cell_angle_gamma 90
_cell_formula_units_Z 4
_cell_length_a 11.178(13)
_cell_length_b 7.718(5)
_cell_length_c 13.217(16)
_cell_measurement_reflns_used 3583
_cell_measurement_temperature 295(2)
_cell_measurement_theta_max 25.02
_cell_measurement_theta_min 3.06
_cell_volume 1137(2)
_computing_cell_refinement 'SCALEPACK (Otwinowski & Minor, 1997)'
_computing_data_collection 'XPRESS (MacScience, 2002)'
_computing_data_reduction 'DENZO (Otwinowski & Minor, 1997) and SCALEPACK'
_computing_molecular_graphics 'PLATON (Spek, 2003) and ORTEPII (Johnson, 1976)'
_computing_publication_material PLATON
_computing_structure_refinement 'SHELXL97 (Sheldrick, 1997)'
_computing_structure_solution 'SHELXS97 (Sheldrick, 1997)'
_diffrn_ambient_temperature 295(2)
_diffrn_detector_area_resol_mean 10.0
_diffrn_measured_fraction_theta_full 0.961
_diffrn_measured_fraction_theta_max 0.961
_diffrn_measurement_device_type 'MacScience DIPLabo 32001'
_diffrn_measurement_method \w
_diffrn_radiation_monochromator graphite
_diffrn_radiation_source 'fine-focus sealed tube'
_diffrn_radiation_type MoK\a
_diffrn_radiation_wavelength 0.71073
_diffrn_reflns_av_R_equivalents 0.0196
_diffrn_reflns_av_sigmaI/netI 0.0251
_diffrn_reflns_limit_h_max 13
_diffrn_reflns_limit_h_min -13
_diffrn_reflns_limit_k_max 8
_diffrn_reflns_limit_k_min -8
_diffrn_reflns_limit_l_max 15
_diffrn_reflns_limit_l_min -15
_diffrn_reflns_number 3583
_diffrn_reflns_theta_full 25.02
_diffrn_reflns_theta_max 25.02
_diffrn_reflns_theta_min 3.06
_diffrn_standards_decay_% 0
_diffrn_standards_number 0
_exptl_absorpt_coefficient_mu 0.091
_exptl_absorpt_correction_type none
_exptl_absorpt_process_details none
_exptl_crystal_colour 'pale yellow'
_exptl_crystal_density_diffrn 1.321
_exptl_crystal_density_method 'not measured'
_exptl_crystal_description block
_exptl_crystal_F_000 472
_exptl_crystal_size_max 0.250
_exptl_crystal_size_mid 0.23
_exptl_crystal_size_min 0.22
_refine_diff_density_max 0.266
_refine_diff_density_min -0.162
_refine_ls_extinction_coef 0.081(12)
_refine_ls_extinction_method 'SHELXL97 (Sheldrick, 1997)'
_refine_ls_goodness_of_fit_ref 1.005
_refine_ls_hydrogen_treatment constr
_refine_ls_matrix_type full
_refine_ls_number_parameters 155
_refine_ls_number_reflns 1923
_refine_ls_number_restraints 0
_refine_ls_restrained_S_all 1.005
_refine_ls_R_factor_all 0.0611
_refine_ls_R_factor_gt 0.0509
_refine_ls_shift/su_max 0.000
_refine_ls_shift/su_mean 0.000
_refine_ls_structure_factor_coef Fsqd
_refine_ls_weighting_details 'calc w = 1/[\s^2^(Fo^2^)+(0.1279P)^2^+0.0772P] where P=(Fo^2^+2Fc^2^)/3'
_refine_ls_weighting_scheme calc
_refine_ls_wR_factor_gt 0.1516
_refine_ls_wR_factor_ref 0.1720
_reflns_number_gt 1555
_reflns_number_total 1923
_reflns_threshold_expression I>2\s(I)
_cod_data_source_file at2080.cif
_cod_data_source_block I
_cod_original_sg_symbol_H-M 'P 21/c'
_cod_database_code 2210061
_cod_database_fobs_code 2210061

loop_
_symmetry_equiv_pos_as_xyz
x,y,z
-x,1/2+y,1/2-z
-x,-y,-z
x,1/2-y,1/2+z

loop_
_atom_site_aniso_label
_atom_site_aniso_U_11
_atom_site_aniso_U_22
_atom_site_aniso_U_33
_atom_site_aniso_U_12
_atom_site_aniso_U_13
_atom_site_aniso_U_23
O8 0.0592(10) 0.1275(15) 0.0953(13) -0.0015(9) 0.0242(9) 0.0218(10)
O9 0.0669(9) 0.0745(9) 0.0888(11) -0.0078(7) -0.0028(8) 0.0227(8)
N7 0.0491(10) 0.0767(11) 0.0595(10) -0.0090(8) 0.0016(7) 0.0053(8)
N11 0.0466(9) 0.0608(9) 0.0483(9) -0.0007(6) 0.0039(6) -0.0015(6)
C1 0.0759(14) 0.0638(12) 0.0603(12) -0.0059(9) -0.0026(10) 0.0104(9)
C2 0.0583(12) 0.0603(11) 0.0552(11) -0.0094(8) 0.0023(9) 0.0019(8)
C3 0.0490(10) 0.0537(9) 0.0459(10) -0.0028(7) 0.0010(7) -0.0050(7)
C4 0.0491(10) 0.0559(10) 0.0512(10) -0.0015(7) 0.0034(8) -0.0012(7)
C5 0.0478(11) 0.0713(13) 0.0698(13) 0.0012(8) -0.0044(9) 0.0037(10)
C6 0.0676(14) 0.0717(13) 0.0663(13) 0.0022(10) -0.0110(10) 0.0085(10)
C10 0.0483(10) 0.0550(10) 0.0462(10) -0.0057(7) 0.0028(7) -0.0013(7)
C12 0.0428(9) 0.0520(9) 0.0483(10) -0.0068(7) 0.0050(7) 0.0003(7)
C13 0.0509(11) 0.0620(11) 0.0526(11) 0.0004(7) 0.0093(8) -0.0027(8)
C14 0.0482(11) 0.0643(11) 0.0759(14) 0.0042(8) 0.0055(9) 0.0040(9)
C15 0.0518(12) 0.0698(13) 0.0659(13) -0.0104(8) -0.0066(9) 0.0135(9)
C16 0.0621(12) 0.0806(13) 0.0469(11) -0.0122(10) 0.0023(9) -0.0030(9)
C17 0.0477(10) 0.0669(11) 0.0524(11) -0.0025(8) 0.0068(8) -0.0071(8)

loop_
_atom_site_type_symbol
_atom_site_label
_atom_site_fract_x
_atom_site_fract_y
_atom_site_fract_z
_atom_site_U_iso_or_equiv
_atom_site_thermal_displace_type
_atom_site_calc_flag
_atom_site_refinement_flags
_atom_site_occupancy
O O8 0.00571(14) 0.1380(3) 0.09731(14) 0.0931(7) Uani . . 1.000
O O9 0.16962(13) -0.0031(2) 0.09510(13) 0.0771(6) Uani . . 1.000
N N7 0.10594(15) 0.1188(2) 0.06905(12) 0.0619(6) Uani . . 1.000
N N11 0.47063(13) 0.23753(19) 0.06941(11) 0.0519(5) Uani . . 1.000
C C1 0.2230(2) 0.4690(3) -0.14600(16) 0.0670(7) Uani . . 1.000
C C2 0.30484(18) 0.4046(2) -0.07250(14) 0.0580(7) Uani . . 1.000
C C3 0.27086(15) 0.2895(2) 0.00127(13) 0.0496(6) Uani . . 1.000
C C4 0.14966(16) 0.2461(2) -0.00221(14) 0.0521(6) Uani . . 1.000
C C5 0.06591(18) 0.3115(3) -0.07450(16) 0.0634(7) Uani . . 1.000
C C6 0.1037(2) 0.4228(3) -0.14711(17) 0.0693(8) Uani . . 1.000
C C10 0.35996(15) 0.2297(2) 0.08162(13) 0.0499(6) Uani . . 1.000
C C12 0.55308(15) 0.1916(2) 0.15159(13) 0.0476(5) Uani . . 1.000
C C13 0.65628(16) 0.1045(2) 0.12956(14) 0.0549(6) Uani . . 1.000
C C14 0.74091(17) 0.0600(3) 0.20630(17) 0.0627(7) Uani . . 1.000
C C15 0.72453(18) 0.1057(3) 0.30544(16) 0.0630(7) Uani . . 1.000
C C16 0.62333(18) 0.1939(3) 0.32780(15) 0.0633(7) Uani . . 1.000
C C17 0.53740(16) 0.2378(2) 0.25167(14) 0.0555(6) Uani . . 1.000
H H1 0.24840 0.54410 -0.19520 0.0800 Uiso calc R 1.000
H H2 0.38460 0.43890 -0.07220 0.0700 Uiso calc R 1.000
H H5 -0.01450 0.28070 -0.07400 0.0760 Uiso calc R 1.000
H H6 0.04890 0.46680 -0.19680 0.0830 Uiso calc R 1.000
H H10 0.33410 0.18580 0.14190 0.0600 Uiso calc R 1.000
H H13 0.66870 0.07580 0.06280 0.0660 Uiso calc R 1.000
H H14 0.80920 -0.00090 0.19120 0.0750 Uiso calc R 1.000
H H15 0.78210 0.07670 0.35690 0.0760 Uiso calc R 1.000
H H16 0.61240 0.22450 0.39460 0.0760 Uiso calc R 1.000
H H17 0.46910 0.29810 0.26730 0.0670 Uiso calc R 1.000

loop_
_atom_type_symbol
_atom_type_description
_atom_type_scat_dispersion_real
_atom_type_scat_dispersion_imag
_atom_type_scat_source
O O 0.0106 0.0060 'International Tables Vol C Tables 4.2.6.8 and 6.1.1.4'
N N 0.0061 0.0033 'International Tables Vol C Tables 4.2.6.8 and 6.1.1.4'
H H 0.0000 0.0000 'International Tables Vol C Tables 4.2.6.8 and 6.1.1.4'
C C 0.0033 0.0016 'International Tables Vol C Tables 4.2.6.8 and 6.1.1.4'

loop_
_geom_angle_atom_site_label_1
_geom_angle_atom_site_label_2
_geom_angle_atom_site_label_3
_geom_angle
_geom_angle_publ_flag
O8 N7 O9 122.82(18) yes
O8 N7 C4 118.14(17) yes
O9 N7 C4 119.01(16) yes
C10 N11 C12 118.70(15) yes
C2 C1 C6 120.5(2) no
C1 C2 C3 121.55(18) no
C2 C3 C4 116.32(16) no
C2 C3 C10 119.97(16) no
C4 C3 C10 123.58(15) no
N7 C4 C3 120.45(15) yes
N7 C4 C5 116.55(16) yes
C3 C4 C5 122.92(17) no
C4 C5 C6 118.86(19) no
C1 C6 C5 119.9(2) no
N11 C10 C3 120.72(15) yes
N11 C12 C13 117.79(15) yes
N11 C12 C17 122.98(15) yes
C13 C12 C17 119.14(16) no
C12 C13 C14 120.29(17) no
C13 C14 C15 120.22(19) no
C14 C15 C16 119.89(19) no
C15 C16 C17 120.41(18) no
C12 C17 C16 120.03(17) no
C2 C1 H1 119.79 no
C6 C1 H1 119.75 no
C1 C2 H2 119.24 no
C3 C2 H2 119.21 no
C4 C5 H5 120.55 no
C6 C5 H5 120.59 no
C1 C6 H6 120.07 no
C5 C6 H6 120.06 no
N11 C10 H10 119.63 no
C3 C10 H10 119.65 no
C12 C13 H13 119.88 no
C14 C13 H13 119.83 no
C13 C14 H14 119.88 no
C15 C14 H14 119.90 no
C14 C15 H15 120.06 no
C16 C15 H15 120.06 no
C15 C16 H16 119.78 no
C17 C16 H16 119.81 no
C12 C17 H17 119.98 no
C16 C17 H17 119.99 no

loop_
_geom_bond_atom_site_label_1
_geom_bond_atom_site_label_2
_geom_bond_distance
_geom_bond_publ_flag
O8 N7 1.215(2) yes
O9 N7 1.215(2) yes
N7 C4 1.468(2) yes
N11 C10 1.260(2) yes
N11 C12 1.419(2) yes
C1 C2 1.379(3) no
C1 C6 1.379(3) no
C2 C3 1.392(2) no
C3 C4 1.393(2) no
C3 C10 1.477(2) no
C4 C5 1.385(3) no
C5 C6 1.377(3) no
C12 C13 1.384(2) no
C12 C17 1.393(3) no
C13 C14 1.380(3) no
C14 C15 1.382(3) no
C15 C16 1.370(3) no
C16 C17 1.383(3) no
C1 H1 0.9304 no
C2 H2 0.9298 no
C5 H5 0.9302 no
C6 H6 0.9300 no
C10 H10 0.9305 no
C13 H13 0.9297 no
C14 H14 0.9301 no
C15 H15 0.9299 no
C16 H16 0.9303 no
C17 H17 0.9298 no

loop_
_geom_contact_atom_site_label_1
_geom_contact_atom_site_label_2
_geom_contact_distance
_geom_contact_site_symmetry_2
_geom_contact_publ_flag
O8 N7 3.151(3) 3_555 no
O9 C16 3.396(3) 2_645 no
O9 C10 2.800(2) . no
O8 H5 2.5136 . no
O8 H14 2.8108 1_455 no
O8 H6 2.8472 4_555 no
O9 H10 2.3932 . no
O9 H5 2.7579 3_555 no
O9 H13 2.9105 3_655 no
O9 H1 2.8656 4_555 no
N7 O8 3.151(3) 3_555 no
N7 H10 2.7112 . no
N11 H2 2.5668 . no
N11 H16 2.9076 4_554 no
C1 C13 3.558(3) 3_665 no
C3 C15 3.531(3) 2_655 no
C10 C15 3.427(3) 2_655 no
C10 O9 2.800(2) . no
C13 C1 3.558(3) 3_665 no
C15 C3 3.531(3) 2_645 no
C15 C10 3.427(3) 2_645 no
C16 O9 3.396(3) 2_655 no
C3 H13 3.0337 3_655 no
C3 H15 2.9892 2_655 no
C10 H13 3.0363 3_655 no
C10 H17 2.7139 . no
C12 H1 3.0391 3_665 no
C13 H1 3.0187 3_665 no
C14 H1 3.0618 3_665 no
C15 H1 3.0955 3_665 no
C16 H1 3.0939 3_665 no
C17 H10 2.6387 . no
C17 H1 3.0621 3_665 no
H1 C12 3.0391 3_665 no
H1 C13 3.0187 3_665 no
H1 C14 3.0618 3_665 no
H1 C15 3.0955 3_665 no
H1 C16 3.0939 3_665 no
H1 C17 3.0621 3_665 no
H1 O9 2.8656 4_554 no
H2 N11 2.5668 . no
H5 O8 2.5136 . no
H5 O9 2.7579 3_555 no
H6 O8 2.8472 4_554 no
H10 O9 2.3932 . no
H10 N7 2.7112 . no
H10 C17 2.6387 . no
H10 H17 2.3283 . no
H13 O9 2.9105 3_655 no
H13 C3 3.0337 3_655 no
H13 C10 3.0363 3_655 no
H14 O8 2.8108 1_655 no
H15 C3 2.9892 2_645 no
H16 N11 2.9076 4_555 no
H17 C10 2.7139 . no
H17 H10 2.3283 . no

loop_
_geom_torsion_atom_site_label_1
_geom_torsion_atom_site_label_2
_geom_torsion_atom_site_label_3
_geom_torsion_atom_site_label_4
_geom_torsion
_geom_torsion_publ_flag
O8 N7 C4 C3 146.97(18) no
O9 N7 C4 C3 -35.0(2) no
O8 N7 C4 C5 -36.2(2) no
O9 N7 C4 C5 141.83(19) no
C10 N11 C12 C13 143.06(16) no
C12 N11 C10 C3 175.05(14) no
C10 N11 C12 C17 -40.3(2) no
C2 C1 C6 C5 -0.1(3) no
C6 C1 C2 C3 1.2(3) no
C1 C2 C3 C10 -177.14(17) no
C1 C2 C3 C4 -1.2(3) no
C4 C3 C10 N11 163.25(16) no
C10 C3 C4 N7 -7.4(2) no
C2 C3 C10 N11 -21.2(2) no
C2 C3 C4 C5 0.2(3) no
C2 C3 C4 N7 176.84(15) no
C10 C3 C4 C5 175.99(17) no
C3 C4 C5 C6 0.8(3) no
N7 C4 C5 C6 -175.91(18) no
C4 C5 C6 C1 -0.9(3) no
N11 C12 C13 C14 178.56(16) no
N11 C12 C17 C16 -177.79(17) no
C13 C12 C17 C16 -1.2(2) no
C17 C12 C13 C14 1.7(3) no
C12 C13 C14 C15 -1.5(3) no
C13 C14 C15 C16 0.7(3) no
C14 C15 C16 C17 -0.1(3) no
C15 C16 C17 C12 0.3(3) no
